data_1501883
loop_
_publ_author_name
'Nikitin, Kirill'
'M\"uller-Bunz, Helge'
'Ortin, Yannick'
'Muldoon, Jimmy'
'McGlinchey, Michael J.'

_publ_section_title
;
 Restricted rotation in 9-phenyl-anthracenes: a prediction fulfilled.
;
_journal_issue 2
_journal_name_full 'Organic letters'
_journal_page_first 256
_journal_page_last 259
_journal_paper_doi 10.1021/ol102665y
_journal_volume 13
_journal_year 2011
_chemical_formula_moiety 'C26 H16 F2'
_chemical_formula_sum 'C26 H16 F2'
_chemical_formula_weight 366.39
_chemical_name_systematic
; 
 ? 
;
_space_group_IT_number 14
_symmetry_cell_setting monoclinic
_symmetry_space_group_name_Hall '-P 2ybc'
_symmetry_space_group_name_H-M 'P 1 21/c 1'
_atom_sites_solution_hydrogens geom
_atom_sites_solution_primary direct
_atom_sites_solution_secondary difmap
_audit_creation_method SHELXL-97
_cell_angle_alpha 90.00
_cell_angle_beta 103.936(3)
_cell_angle_gamma 90.00
_cell_formula_units_Z 2
_cell_length_a 11.2541(15)
_cell_length_b 9.5009(13)
_cell_length_c 8.4762(11)
_cell_measurement_reflns_used 3478
_cell_measurement_temperature 100(2)
_cell_measurement_theta_max 28.26
_cell_measurement_theta_min 2.84
_cell_volume 879.6(2)
_computing_cell_refinement 'Bruker SAINT'
_computing_data_collection 'Bruker SMART'
_computing_data_reduction 'Bruker SAINT'
_computing_molecular_graphics 'Bruker SHELXTL'
_computing_publication_material 'Bruker SHELXTL'
_computing_structure_refinement 'SHELXL-97 (Sheldrick, 1997)'
_computing_structure_solution 'SHELXS-97 (Sheldrick, 1990)'
_diffrn_ambient_temperature 100(2)
_diffrn_detector_area_resol_mean 8.366
_diffrn_measured_fraction_theta_full 0.997
_diffrn_measured_fraction_theta_max 0.997
_diffrn_measurement_device_type 'CCD area detector'
_diffrn_measurement_method '\f and \w scans'
_diffrn_radiation_monochromator graphite
_diffrn_radiation_source 'sealed tube'
_diffrn_radiation_type MoK\a
_diffrn_radiation_wavelength 0.71073
_diffrn_reflns_av_R_equivalents 0.0254
_diffrn_reflns_av_sigmaI/netI 0.0206
_diffrn_reflns_limit_h_max 12
_diffrn_reflns_limit_h_min -14
_diffrn_reflns_limit_k_max 11
_diffrn_reflns_limit_k_min -11
_diffrn_reflns_limit_l_max 10
_diffrn_reflns_limit_l_min -10
_diffrn_reflns_number 7907
_diffrn_reflns_theta_full 26.44
_diffrn_reflns_theta_max 26.44
_diffrn_reflns_theta_min 2.84
_exptl_absorpt_coefficient_mu 0.094
_exptl_absorpt_correction_T_max 0.9288
_exptl_absorpt_correction_T_min 0.7871
_exptl_absorpt_correction_type multi-scan
_exptl_absorpt_process_details
; 
 SADABS v.2.10 (Bruker,2003) was used for absorption correction. 
 R(int) for selected reflections was 0.065 before and 0.025 after 
 correction. The Ratio of minimum to maximum transmission is 0.847428. 
 The \l/2 correction factor is 0.0015 
;
_exptl_crystal_colour colourless
_exptl_crystal_density_diffrn 1.383
_exptl_crystal_density_method 'not measured'
_exptl_crystal_description block
_exptl_crystal_F_000 380
_exptl_crystal_size_max 1.00
_exptl_crystal_size_mid 1.00
_exptl_crystal_size_min 0.80
_refine_diff_density_max 0.235
_refine_diff_density_min -0.200
_refine_diff_density_rms 0.038
_refine_ls_extinction_method none
_refine_ls_goodness_of_fit_ref 1.091
_refine_ls_hydrogen_treatment constr
_refine_ls_matrix_type full
_refine_ls_number_parameters 137
_refine_ls_number_reflns 1808
_refine_ls_number_restraints 0
_refine_ls_restrained_S_all 1.091
_refine_ls_R_factor_all 0.0437
_refine_ls_R_factor_gt 0.0391
_refine_ls_shift/su_max 0.000
_refine_ls_shift/su_mean 0.000
_refine_ls_structure_factor_coef Fsqd
_refine_ls_weighting_details 'calc w=1/[\s^2^(Fo^2^)+(0.0454P)^2^+0.3012P] where P=(Fo^2^+2Fc^2^)/3'
_refine_ls_weighting_scheme calc
_refine_ls_wR_factor_gt 0.0992
_refine_ls_wR_factor_ref 0.1018
_reflns_number_gt 1623
_reflns_number_total 1808
_reflns_threshold_expression I>2\s(I)
_cod_data_source_file ol102665y_si_002.cif
_cod_data_source_block mjm335(5b)
_cod_original_sg_symbol_H-M 'P 21/c'
_cod_database_code 1501883

loop_
_symmetry_equiv_pos_as_xyz
'x, y, z'
'-x, y+1/2, -z+1/2'
'-x, -y, -z'
'x, -y-1/2, z-1/2'

loop_
_atom_site_label
_atom_site_type_symbol
_atom_site_fract_x
_atom_site_fract_y
_atom_site_fract_z
_atom_site_U_iso_or_equiv
_atom_site_adp_type
_atom_site_occupancy
_atom_site_symmetry_multiplicity
_atom_site_calc_flag
_atom_site_refinement_flags
_atom_site_disorder_assembly
_atom_site_disorder_group
C1 C 0.00510(12) -0.12675(14) 0.30540(16) 0.0274(3) Uani 1 1 d . . .
H1 H -0.0686 -0.1569 0.3308 0.033 Uiso 1 1 calc R . .
C2 C 0.11312(13) -0.14556(15) 0.41614(17) 0.0304(3) Uani 1 1 d . . .
H2 H 0.1142 -0.1877 0.5181 0.036 Uiso 1 1 calc R . .
C3 C 0.22433(13) -0.10273(15) 0.38040(17) 0.0305(3) Uani 1 1 d . . .
H3 H 0.2997 -0.1170 0.4582 0.037 Uiso 1 1 calc R . .
C4 C 0.22386(12) -0.04121(14) 0.23527(17) 0.0267(3) Uani 1 1 d . . .
H4 H 0.2992 -0.0127 0.2134 0.032 Uiso 1 1 calc R . .
C4A C 0.11266(11) -0.01867(13) 0.11542(16) 0.0228(3) Uani 1 1 d . . .
C9 C 0.11099(11) 0.04348(13) -0.03551(16) 0.0228(3) Uani 1 1 d . . .
C9A C -0.00013(11) -0.06260(13) 0.15130(16) 0.0232(3) Uani 1 1 d . . .
C10 C 0.22898(11) 0.08616(14) -0.07352(15) 0.0237(3) Uani 1 1 d . . .
C11 C 0.28857(12) -0.00654(14) -0.15582(16) 0.0262(3) Uani 1 1 d . A .
H11 H 0.2542 -0.0961 -0.1897 0.031 Uiso 1 1 calc R . .
C12 C 0.39823(12) 0.03370(15) -0.18730(17) 0.0299(3) Uani 1 1 d . . .
H12 H 0.4386 -0.0299 -0.2436 0.036 Uiso 0.354(3) 1 calc PR A 2
F1 F 0.45720(11) -0.05044(13) -0.26129(17) 0.0355(4) Uani 0.646(3) 1 d P A 1
C13 C 0.45162(12) 0.16186(15) -0.14069(16) 0.0300(3) Uani 1 1 d . A .
H13 H 0.5276 0.1869 -0.1632 0.036 Uiso 1 1 calc R . .
C14 C 0.39138(12) 0.25269(16) -0.06024(16) 0.0316(3) Uani 1 1 d . . .
H14 H 0.4263 0.3422 -0.0275 0.038 Uiso 0.646(3) 1 calc PR A 1
F2 F 0.4526(2) 0.3630(3) -0.0145(3) 0.0387(8) Uani 0.354(3) 1 d P A 2
C15 C 0.28114(12) 0.21666(15) -0.02599(16) 0.0290(3) Uani 1 1 d . A .
H15 H 0.2412 0.2810 0.0299 0.035 Uiso 1 1 calc R . .

loop_
_atom_site_aniso_label
_atom_site_aniso_U_11
_atom_site_aniso_U_22
_atom_site_aniso_U_33
_atom_site_aniso_U_23
_atom_site_aniso_U_13
_atom_site_aniso_U_12
C1 0.0239(7) 0.0280(7) 0.0321(7) 0.0026(6) 0.0104(6) -0.0015(5)
C2 0.0300(7) 0.0319(7) 0.0294(7) 0.0066(6) 0.0075(6) -0.0007(5)
C3 0.0234(7) 0.0333(7) 0.0325(7) 0.0038(6) 0.0022(6) 0.0007(6)
C4 0.0193(6) 0.0286(7) 0.0329(7) 0.0001(6) 0.0079(5) -0.0002(5)
C4A 0.0207(6) 0.0206(6) 0.0282(7) -0.0024(5) 0.0082(5) 0.0004(5)
C9 0.0191(6) 0.0212(6) 0.0297(7) -0.0025(5) 0.0090(5) -0.0012(5)
C9A 0.0214(6) 0.0213(6) 0.0284(7) -0.0016(5) 0.0089(5) -0.0006(5)
C10 0.0190(6) 0.0292(7) 0.0231(6) 0.0035(5) 0.0055(5) -0.0008(5)
C11 0.0229(7) 0.0269(6) 0.0288(7) 0.0020(5) 0.0065(5) 0.0008(5)
C12 0.0221(7) 0.0392(8) 0.0299(7) 0.0064(6) 0.0092(6) 0.0065(6)
F1 0.0274(7) 0.0337(7) 0.0517(9) -0.0088(6) 0.0217(6) 0.0042(5)
C13 0.0182(6) 0.0432(8) 0.0291(7) 0.0098(6) 0.0065(5) -0.0030(5)
C14 0.0255(7) 0.0377(8) 0.0314(7) 0.0017(6) 0.0064(6) -0.0089(6)
F2 0.0304(13) 0.0351(13) 0.0528(16) -0.0114(11) 0.0142(11) -0.0128(10)
C15 0.0265(7) 0.0316(7) 0.0310(7) -0.0024(6) 0.0112(6) -0.0036(6)

loop_
_atom_type_symbol
_atom_type_description
_atom_type_scat_dispersion_real
_atom_type_scat_dispersion_imag
_atom_type_scat_source
C C 0.0033 0.0016 'International Tables Vol C Tables 4.2.6.8 and 6.1.1.4'
H H 0.0000 0.0000 'International Tables Vol C Tables 4.2.6.8 and 6.1.1.4'
F F 0.0171 0.0103 'International Tables Vol C Tables 4.2.6.8 and 6.1.1.4'

loop_
_geom_angle_atom_site_label_1
_geom_angle_atom_site_label_2
_geom_angle_atom_site_label_3
_geom_angle
_geom_angle_site_symmetry_1
C2 C1 C9A 121.40(12) .
C2 C1 H1 119.3 .
C9A C1 H1 119.3 .
C1 C2 C3 120.32(13) .
C1 C2 H2 119.8 .
C3 C2 H2 119.8 .
C4 C3 C2 120.36(13) .
C4 C3 H3 119.8 .
C2 C3 H3 119.8 .
C3 C4 C4A 121.36(12) .
C3 C4 H4 119.3 .
C4A C4 H4 119.3 .
C9 C4A C4 121.94(11) .
C9 C4A C9A 119.74(12) .
C4 C4A C9A 118.32(12) .
C9A C9 C4A 120.45(11) 3
C9A C9 C10 120.06(11) 3
C4A C9 C10 119.48(11) .
C9 C9A C1 121.94(11) 3
C9 C9A C4A 119.81(12) 3
C1 C9A C4A 118.24(12) .
C15 C10 C11 119.28(12) .
C15 C10 C9 120.96(11) .
C11 C10 C9 119.76(12) .
C12 C11 C10 118.92(13) .
C12 C11 H11 120.5 .
C10 C11 H11 120.5 .
F1 C12 C13 116.58(13) .
F1 C12 C11 120.69(14) .
C13 C12 C11 122.72(13) .
C13 C12 H12 118.6 .
C11 C12 H12 118.6 .
C12 C13 C14 117.73(12) .
C12 C13 H13 121.1 .
C14 C13 H13 121.1 .
F2 C14 C13 112.04(16) .
F2 C14 C15 126.26(17) .
C13 C14 C15 121.52(13) .
C13 C14 H14 119.2 .
C15 C14 H14 119.2 .
C14 C15 C10 119.84(13) .
C14 C15 H15 120.1 .
C10 C15 H15 120.1 .

loop_
_geom_bond_atom_site_label_1
_geom_bond_atom_site_label_2
_geom_bond_distance
_geom_bond_site_symmetry_2
C1 C2 1.3569(19) .
C1 C9A 1.4297(18) .
C1 H1 0.9500 .
C2 C3 1.4165(19) .
C2 H2 0.9500 .
C3 C4 1.3609(19) .
C3 H3 0.9500 .
C4 C4A 1.4253(18) .
C4 H4 0.9500 .
C4A C9 1.4050(18) .
C4A C9A 1.4366(17) .
C9 C9A 1.4011(18) 3
C9 C10 1.4958(17) .
C9A C9 1.4011(18) 3
C10 C15 1.3894(19) .
C10 C11 1.3919(18) .
C11 C12 1.3781(18) .
C11 H11 0.9500 .
C12 F1 1.2935(18) .
C12 C13 1.373(2) .
C12 H12 0.9500 .
C13 C14 1.375(2) .
C13 H13 0.9500 .
C14 F2 1.263(3) .
C14 C15 1.3835(18) .
C14 H14 0.9500 .
C15 H15 0.9500 .

loop_
_geom_torsion_atom_site_label_1
_geom_torsion_atom_site_label_2
_geom_torsion_atom_site_label_3
_geom_torsion_atom_site_label_4
_geom_torsion
_geom_torsion_site_symmetry_1
_geom_torsion_site_symmetry_4
C9A C1 C2 C3 -0.6(2) . .
C1 C2 C3 C4 0.6(2) . .
C2 C3 C4 C4A -0.3(2) . .
C3 C4 C4A C9 -179.37(13) . .
C3 C4 C4A C9A 0.02(19) . .
C4 C4A C9 C9A 179.25(12) . 3
C9A C4A C9 C9A -0.1(2) . 3
C4 C4A C9 C10 0.70(18) . .
C9A C4A C9 C10 -178.68(11) . .
C2 C1 C9A C9 179.55(13) . 3
C2 C1 C9A C4A 0.3(2) . .
C9 C4A C9A C9 0.1(2) . 3
C4 C4A C9A C9 -179.28(11) . 3
C9 C4A C9A C1 179.37(11) . .
C4 C4A C9A C1 -0.04(18) . .
C9A C9 C10 C15 95.61(15) 3 .
C4A C9 C10 C15 -85.84(16) . .
C9A C9 C10 C11 -85.23(16) 3 .
C4A C9 C10 C11 93.32(15) . .
C15 C10 C11 C12 0.27(19) . .
C9 C10 C11 C12 -178.90(12) . .
C10 C11 C12 F1 178.94(13) . .
C10 C11 C12 C13 0.1(2) . .
F1 C12 C13 C14 -179.33(13) . .
C11 C12 C13 C14 -0.4(2) . .
C12 C13 C14 F2 175.80(17) . .
C12 C13 C14 C15 0.4(2) . .
F2 C14 C15 C10 -174.8(2) . .
C13 C14 C15 C10 -0.1(2) . .
C11 C10 C15 C14 -0.2(2) . .
C9 C10 C15 C14 178.92(12) . .
